data_4340649
loop_
_publ_author_name
'Maligaspe, Eranda'
'Hauwiller, Matthew R.'
'Zatsikha, Yuriy V.'
'Hinke, Jonathan A.'
'Solntsev, Pavlo V.'
'Blank, David A.'
'Nemykin, Victor N.'

_publ_section_title
;
 Redox and photoinduced electron-transfer properties in short distance
 organoboryl ferrocene-subphthalocyanine dyads.
;
_journal_issue 17
_journal_name_full 'Inorganic chemistry'
_journal_page_first 9336
_journal_page_last 9347
_journal_paper_doi 10.1021/ic5014544
_journal_volume 53
_journal_year 2014
_chemical_formula_moiety '4(C36 H21 N6 Fe1 B1), C H2 Cl2'
_chemical_formula_sum 'C36.25 H21.5 B Cl0.5 Fe N6'
_chemical_formula_weight 625.48
_space_group_crystal_system triclinic
_space_group_IT_number 2
_space_group_name_Hall '-P 1'
_space_group_name_H-M_alt 'P -1'
_symmetry_space_group_name_Hall '-P 1'
_symmetry_space_group_name_H-M 'P -1'
_atom_sites_solution_hydrogens geom
_atom_sites_solution_primary direct
_atom_sites_solution_secondary difmap
_audit_creation_method SHELXL-2013
_audit_update_record
;
2013-11-02 # Formatted by publCIF
;
_cell_angle_alpha 71.365(5)
_cell_angle_beta 89.078(6)
_cell_angle_gamma 71.701(5)
_cell_formula_units_Z 4
_cell_length_a 13.2281(8)
_cell_length_b 13.6458(9)
_cell_length_c 19.1772(14)
_cell_measurement_reflns_used 15664
_cell_measurement_temperature 123(2)
_cell_measurement_theta_max 24.7
_cell_measurement_theta_min 3.0
_cell_volume 3100.6(4)
_computing_cell_refinement
;
CrystalClear-SM Expert 2.0 r12 (Rigaku, 2011)
;
_computing_data_collection
;
CrystalClear-SM Expert 2.0 r12 (Rigaku, 2011)
;
_computing_data_reduction
;
CrystalClear-SM Expert 2.0 r12 (Rigaku, 2011)
;
_computing_molecular_graphics 'PLATON (Spek, 2009)'
_computing_publication_material 'PLATON (Spek, 2009)'
_computing_structure_refinement 'SHELXL-2013 (Sheldrick, 2013)'
_computing_structure_solution 'SHELXS-2013 (Sheldrick, 2013)'
_diffrn_ambient_temperature 123(2)
_diffrn_detector RX
_diffrn_detector_area_resol_mean 10.0000
_diffrn_measured_fraction_theta_full 0.875
_diffrn_measured_fraction_theta_max 0.928
_diffrn_measurement_details
;
scan:
    Number of images: 36
               Slice: -50.0000 - 130.0000
         Image width: 5.0000
            Exp time: 1200.0000
       Rotation axis: Omega
               Omega: 0.0000
               Kappa: 30.0000
                 Phi: 270.0000
                 XTD: 127.4000
              2theta: 0.0000
scan:
    Number of images: 27
               Slice: -70.0000 - 65.0000
         Image width: 5.0000
            Exp time: 1200.0000
       Rotation axis: Omega
               Omega: 0.0000
               Kappa: 30.0000
                 Phi: 90.0000
                 XTD: 127.4000
              2theta: 0.0000

;
_diffrn_measurement_device
;
Crystal Goniometer
;
_diffrn_measurement_device_type
;
Rigaku RAXIS conversion
;
_diffrn_measurement_method 'profile data from \w-scans'
_diffrn_measurement_specimen_support Loop
_diffrn_orient_matrix_type FS_PROCESS
_diffrn_orient_matrix_UB_11 0.013715
_diffrn_orient_matrix_UB_12 -0.074811
_diffrn_orient_matrix_UB_13 -0.003051
_diffrn_orient_matrix_UB_21 0.000703
_diffrn_orient_matrix_UB_22 0.029844
_diffrn_orient_matrix_UB_23 -0.054831
_diffrn_orient_matrix_UB_31 0.078787
_diffrn_orient_matrix_UB_32 -0.014312
_diffrn_orient_matrix_UB_33 0.006274
_diffrn_radiation_monochromator 'Graphite Monochromator'
_diffrn_radiation_type MoK\a
_diffrn_radiation_wavelength 0.71075
_diffrn_reflns_av_R_equivalents 0.0711
_diffrn_reflns_av_unetI/netI 0.0778
_diffrn_reflns_Laue_measured_fraction_full 0.875
_diffrn_reflns_Laue_measured_fraction_max 0.928
_diffrn_reflns_limit_h_max 15
_diffrn_reflns_limit_h_min -15
_diffrn_reflns_limit_k_max 16
_diffrn_reflns_limit_k_min -16
_diffrn_reflns_limit_l_max 22
_diffrn_reflns_limit_l_min -22
_diffrn_reflns_number 28832
_diffrn_reflns_point_group_measured_fraction_full 0.875
_diffrn_reflns_point_group_measured_fraction_max 0.928
_diffrn_reflns_theta_full 25.242
_diffrn_reflns_theta_max 24.712
_diffrn_reflns_theta_min 3.016
_diffrn_source 'Sealed Tube'
_diffrn_source_current 40.0
_diffrn_source_power 2.0
_diffrn_source_voltage 50.0
_exptl_absorpt_coefficient_mu 0.566
_exptl_absorpt_correction_T_max 1.000
_exptl_absorpt_correction_T_min 0.399
_exptl_absorpt_correction_type multi-scan
_exptl_crystal_colour red
_exptl_crystal_density_diffrn 1.340
_exptl_crystal_description platelet
_exptl_crystal_F_000 1282
_exptl_crystal_size_max 0.200
_exptl_crystal_size_mid 0.180
_exptl_crystal_size_min 0.100
_refine_diff_density_max 0.908
_refine_diff_density_min -1.012
_refine_diff_density_rms 0.080
_refine_ls_extinction_method none
_refine_ls_goodness_of_fit_ref 1.055
_refine_ls_hydrogen_treatment constr
_refine_ls_matrix_type full
_refine_ls_number_parameters 931
_refine_ls_number_reflns 9817
_refine_ls_number_restraints 111
_refine_ls_restrained_S_all 1.056
_refine_ls_R_factor_all 0.1340
_refine_ls_R_factor_gt 0.0863
_refine_ls_shift/su_max 0.037
_refine_ls_shift/su_mean 0.000
_refine_ls_structure_factor_coef Fsqd
_refine_ls_weighting_details 'w=1/[\s^2^(Fo^2^)+(0.1429P)^2^+2.3174P] where P=(Fo^2^+2Fc^2^)/3'
_refine_ls_weighting_scheme calc
_refine_ls_wR_factor_gt 0.2311
_refine_ls_wR_factor_ref 0.2696
_reflns_Friedel_coverage 0.000
_reflns_number_gt 5910
_reflns_number_total 9817
_reflns_threshold_expression 'I > 2\s(I)'
_cod_data_source_file ic5014544_si_002.cif
_cod_data_source_block subPcBCCFc_sq
_cod_depositor_comments 'Adding full bibliography for 4340648--4340649.cif.'
_cod_original_formula_sum 'C36.25 H21.50 B Cl0.50 Fe N6'
_cod_database_code 4340649
_shelx_space_group_comment
;
The symmetry employed for this shelxl refinement is uniquely defined
by the following loop, which should always be used as a source of
symmetry information in preference to the above space-group names.
They are only intended as comments.
;
_shelx_estimated_absorpt_t_min 0.895
_shelx_estimated_absorpt_t_max 0.946
_shelxl_version_number 2013-4

loop_
_space_group_symop_operation_xyz
'x, y, z'
'-x, -y, -z'

loop_
_atom_site_label
_atom_site_type_symbol
_atom_site_fract_x
_atom_site_fract_y
_atom_site_fract_z
_atom_site_U_iso_or_equiv
_atom_site_adp_type
_atom_site_occupancy
_atom_site_site_symmetry_order
_atom_site_calc_flag
_atom_site_refinement_flags_posn
_atom_site_refinement_flags_adp
_atom_site_refinement_flags_occupancy
_atom_site_disorder_assembly
_atom_site_disorder_group
Fe1 Fe 0.05183(7) 0.24681(6) 0.32965(5) 0.0612(3) Uani 1 1 d . . . . .
N1 N 0.3259(3) 0.0127(3) 0.6656(3) 0.0506(11) Uani 1 1 d . . . . .
N2 N 0.4809(3) 0.0623(3) 0.6333(3) 0.0484(11) Uani 1 1 d . . . . .
N3 N 0.3084(3) 0.1970(3) 0.6092(3) 0.0474(11) Uani 1 1 d . . . . .
N4 N 0.1679(3) 0.3321(3) 0.6387(3) 0.0486(11) Uani 1 1 d . . . . .
N5 N 0.1662(3) 0.1501(3) 0.6686(3) 0.0498(11) Uani 1 1 d . . . . .
N6 N 0.1996(4) -0.0317(3) 0.7499(3) 0.0622(14) Uani 1 1 d . . . . .
C1 C 0.2948(4) -0.0587(4) 0.7229(4) 0.0571(15) Uani 1 1 d . . . . .
C2 C 0.3929(5) -0.1493(4) 0.7569(4) 0.0610(16) Uani 1 1 d . . . . .
C3 C 0.4103(5) -0.2450(5) 0.8161(4) 0.0694(18) Uani 1 1 d . . . . .
H3 H 0.3526 -0.2637 0.8407 0.083 Uiso 1 1 calc R U . . .
C4 C 0.5155(6) -0.3124(5) 0.8381(4) 0.0743(19) Uani 1 1 d . . . . .
H4 H 0.5300 -0.3796 0.8776 0.089 Uiso 1 1 calc R U . . .
C5 C 0.6006(5) -0.2834(5) 0.8031(4) 0.0665(17) Uani 1 1 d . . . . .
H5 H 0.6717 -0.3311 0.8196 0.080 Uiso 1 1 calc R U . . .
C6 C 0.5838(4) -0.1884(4) 0.7458(3) 0.0577(15) Uani 1 1 d . . . . .
H6 H 0.6422 -0.1689 0.7231 0.069 Uiso 1 1 calc R U . . .
C7 C 0.4787(4) -0.1202(4) 0.7213(3) 0.0532(14) Uani 1 1 d . . . . .
C8 C 0.4334(4) -0.0133(4) 0.6663(3) 0.0482(13) Uani 1 1 d . . . . .
C9 C 0.4172(4) 0.1671(4) 0.6103(3) 0.0467(13) Uani 1 1 d . . . . .
C10 C 0.4433(4) 0.2662(4) 0.5986(3) 0.0490(13) Uani 1 1 d . . . . .
C11 C 0.5389(4) 0.2869(5) 0.5912(3) 0.0570(15) Uani 1 1 d . . . . .
H11 H 0.6036 0.2307 0.5918 0.068 Uiso 1 1 calc R U . . .
C12 C 0.5385(5) 0.3916(5) 0.5828(4) 0.0619(16) Uani 1 1 d . . . . .
H12 H 0.6033 0.4082 0.5762 0.074 Uiso 1 1 calc R U . . .
C13 C 0.4439(5) 0.4727(5) 0.5840(4) 0.0599(15) Uani 1 1 d . . . . .
H13 H 0.4455 0.5441 0.5778 0.072 Uiso 1 1 calc R U . . .
C14 C 0.3490(5) 0.4528(4) 0.5937(3) 0.0547(14) Uani 1 1 d . . . . .
H14 H 0.2858 0.5083 0.5963 0.066 Uiso 1 1 calc R U . . .
C15 C 0.3472(4) 0.3498(4) 0.5997(3) 0.0494(13) Uani 1 1 d . . . . .
C16 C 0.2622(4) 0.2999(4) 0.6124(3) 0.0496(13) Uani 1 1 d . . . . .
C17 C 0.1250(4) 0.2535(4) 0.6717(3) 0.0517(14) Uani 1 1 d . . . . .
C18 C 0.0522(4) 0.2485(4) 0.7286(3) 0.0542(14) Uani 1 1 d . . . . .
C19 C -0.0100(4) 0.3268(5) 0.7580(4) 0.0597(16) Uani 1 1 d . . . . .
H19 H -0.0134 0.4011 0.7377 0.072 Uiso 1 1 calc R U . . .
C20 C -0.0665(5) 0.2935(5) 0.8173(4) 0.0664(17) Uani 1 1 d . . . . .
H20 H -0.1102 0.3457 0.8374 0.080 Uiso 1 1 calc R U . . .
C21 C -0.0601(5) 0.1854(5) 0.8473(4) 0.0737(19) Uani 1 1 d . . . . .
H21 H -0.1015 0.1656 0.8871 0.088 Uiso 1 1 calc R U . . .
C22 C 0.0043(5) 0.1044(5) 0.8222(4) 0.0712(18) Uani 1 1 d . . . . .
H22 H 0.0102 0.0299 0.8455 0.085 Uiso 1 1 calc R U . . .
C23 C 0.0604(4) 0.1362(4) 0.7614(4) 0.0607(16) Uani 1 1 d . . . . .
C24 C 0.1406(4) 0.0744(4) 0.7256(4) 0.0580(15) Uani 1 1 d . . . . .
C25 C 0.1991(4) 0.1184(4) 0.5427(4) 0.0521(14) Uani 1 1 d . . . . .
C26 C 0.1606(4) 0.1166(4) 0.4876(4) 0.0513(14) Uani 1 1 d . . . . .
C27 C 0.1142(4) 0.1139(4) 0.4215(3) 0.0525(14) Uani 1 1 d . . . . .
C28 C 0.0030(4) 0.1309(5) 0.4041(4) 0.0603(16) Uani 1 1 d . . . . .
H28 H -0.0526 0.1445 0.4352 0.072 Uiso 1 1 calc R U . . .
C29 C -0.0088(5) 0.1239(5) 0.3340(4) 0.0672(17) Uani 1 1 d . . . . .
H29 H -0.0736 0.1310 0.3091 0.081 Uiso 1 1 calc R U . . .
C30 C 0.0927(6) 0.1046(5) 0.3063(4) 0.0698(18) Uani 1 1 d . . . . .
H30 H 0.1072 0.0969 0.2593 0.084 Uiso 1 1 calc R U . . .
C31 C 0.1692(5) 0.0985(5) 0.3592(4) 0.0657(17) Uani 1 1 d . . . . .
H31 H 0.2434 0.0864 0.3543 0.079 Uiso 1 1 calc R U . . .
C32 C -0.0392(6) 0.3951(5) 0.3339(6) 0.087(2) Uani 1 1 d . . . . .
H32 H -0.0960 0.4075 0.3643 0.104 Uiso 1 1 calc R U . . .
C33 C 0.0668(6) 0.3763(5) 0.3525(4) 0.0701(18) Uani 1 1 d . . . . .
H33 H 0.0949 0.3746 0.3983 0.084 Uiso 1 1 calc R U . . .
C34 C 0.1259(7) 0.3605(5) 0.2956(5) 0.086(2) Uani 1 1 d . . . . .
H34 H 0.2010 0.3459 0.2950 0.104 Uiso 1 1 calc R U . . .
C35 C 0.0568(13) 0.3698(7) 0.2395(5) 0.127(4) Uani 1 1 d . . . . .
H35 H 0.0757 0.3621 0.1931 0.153 Uiso 1 1 calc R U . . .
C36 C -0.0475(10) 0.3926(6) 0.2631(8) 0.137(5) Uani 1 1 d . . . . .
H36 H -0.1114 0.4041 0.2352 0.164 Uiso 1 1 calc R U . . .
B1 B 0.2479(5) 0.1189(5) 0.6174(4) 0.0495(16) Uani 1 1 d . . . . .
N7 N 0.4530(4) 0.4760(4) 0.2743(3) 0.0627(14) Uani 1 1 d . . . . .
N8 N 0.6180(4) 0.5070(4) 0.2420(3) 0.0601(13) Uani 1 1 d . . . . .
N9 N 0.4555(4) 0.6541(4) 0.2171(3) 0.0587(13) Uani 1 1 d . . . . .
N10 N 0.3261(4) 0.8009(4) 0.2434(3) 0.0577(12) Uani 1 1 d . . . . .
N11 N 0.3031(3) 0.6258(4) 0.2749(3) 0.0566(12) Uani 1 1 d . . . . .
N12 N 0.3219(4) 0.4486(4) 0.3590(3) 0.0652(14) Uani 1 1 d . . . . .
C37 C 0.4155(4) 0.4111(5) 0.3317(4) 0.0658(18) Uani 1 1 d . . . . .
C38 C 0.5074(5) 0.3128(5) 0.3668(4) 0.0627(17) Uani 1 1 d . . . . .
C39 C 0.5171(5) 0.2201(5) 0.4267(4) 0.0681(18) Uani 1 1 d . . . . .
H39 H 0.4562 0.2080 0.4501 0.082 Uiso 1 1 calc R U . . .
C40 C 0.6186(5) 0.1455(5) 0.4516(4) 0.0711(19) Uani 1 1 d . . . . .
H40 H 0.6276 0.0801 0.4918 0.085 Uiso 1 1 calc R U . . .
C41 C 0.7084(5) 0.1657(5) 0.4178(4) 0.0699(19) Uani 1 1 d . . . . .
H41 H 0.7771 0.1135 0.4366 0.084 Uiso 1 1 calc R U . . .
C42 C 0.7009(5) 0.2580(5) 0.3588(4) 0.0674(18) Uani 1 1 d . . . . .
H42 H 0.7626 0.2706 0.3369 0.081 Uiso 1 1 calc R U . . .
C43 C 0.5984(5) 0.3323(4) 0.3323(4) 0.0607(16) Uani 1 1 d . . . . .
C44 C 0.5621(4) 0.4402(5) 0.2754(4) 0.0638(17) Uani 1 1 d . . . . .
C45 C 0.5636(4) 0.6148(5) 0.2172(3) 0.0590(15) Uani 1 1 d . . . . .
C46 C 0.6007(4) 0.7085(5) 0.2018(3) 0.0602(15) Uani 1 1 d . . . . .
C47 C 0.7010(5) 0.7215(6) 0.1891(3) 0.0678(18) Uani 1 1 d . . . . .
H47 H 0.7617 0.6612 0.1894 0.081 Uiso 1 1 calc R U . . .
C48 C 0.7094(5) 0.8243(6) 0.1759(4) 0.0741(19) Uani 1 1 d . . . . .
H48 H 0.7760 0.8355 0.1647 0.089 Uiso 1 1 calc R U . . .
C49 C 0.6212(5) 0.9126(6) 0.1789(4) 0.0721(18) Uani 1 1 d . . . . .
H49 H 0.6296 0.9820 0.1705 0.087 Uiso 1 1 calc R U . . .
C50 C 0.5218(5) 0.9005(5) 0.1939(3) 0.0620(16) Uani 1 1 d . . . . .
H50 H 0.4632 0.9596 0.1979 0.074 Uiso 1 1 calc R U . . .
C51 C 0.5104(4) 0.7989(5) 0.2028(3) 0.0552(14) Uani 1 1 d . . . . .
C52 C 0.4196(4) 0.7602(5) 0.2179(3) 0.0586(15) Uani 1 1 d . . . . .
C53 C 0.2745(4) 0.7295(4) 0.2770(4) 0.0544(15) Uani 1 1 d . . . . .
C54 C 0.2004(4) 0.7351(4) 0.3324(4) 0.0548(15) Uani 1 1 d . . . . .
C55 C 0.1451(4) 0.8183(5) 0.3578(4) 0.0591(16) Uani 1 1 d . . . . .
H55 H 0.1492 0.8898 0.3358 0.071 Uiso 1 1 calc R U . . .
C56 C 0.0836(5) 0.7966(5) 0.4157(4) 0.0667(17) Uani 1 1 d . . . . .
H56 H 0.0428 0.8546 0.4321 0.080 Uiso 1 1 calc R U . . .
C57 C 0.0801(4) 0.6917(5) 0.4505(4) 0.0696(18) Uani 1 1 d . . . . .
H57 H 0.0366 0.6790 0.4902 0.084 Uiso 1 1 calc R U . . .
C58 C 0.1394(4) 0.6048(5) 0.4281(4) 0.0658(18) Uani 1 1 d . . . . .
H58 H 0.1392 0.5325 0.4531 0.079 Uiso 1 1 calc R U . . .
C59 C 0.1989(4) 0.6266(5) 0.3681(4) 0.0581(16) Uani 1 1 d . . . . .
C60 C 0.2713(4) 0.5572(5) 0.3331(4) 0.0599(16) Uani 1 1 d . . . . .
B2 B 0.3851(5) 0.5858(6) 0.2257(4) 0.0606(19) Uani 1 1 d D . . . .
Fe2A Fe 0.1645(2) 0.6525(2) -0.04348(10) 0.0992(11) Uani 0.614(4) 1 d . . P A 1
C61A C 0.3286(14) 0.5765(13) 0.1550(7) 0.051(4) Uani 0.614(4) 1 d D U P A 1
C62A C 0.3023(13) 0.5628(10) 0.1023(7) 0.072(4) Uani 0.614(4) 1 d D U P A 1
C63A C 0.2753(9) 0.5456(7) 0.0396(5) 0.108(5) Uani 0.614(4) 1 d G U P A 1
C64A C 0.3213(10) 0.5650(7) -0.0276(5) 0.127(5) Uani 0.614(4) 1 d G U P A 1
H64A H 0.3771 0.5959 -0.0393 0.152 Uiso 0.614(4) 1 calc R U P A 1
C65A C 0.2706(11) 0.5310(8) -0.0745(5) 0.163(8) Uani 0.614(4) 1 d G U P A 1
H65A H 0.2859 0.5346 -0.1236 0.196 Uiso 0.614(4) 1 calc R U P A 1
C66A C 0.1933(11) 0.4906(7) -0.0363(6) 0.152(6) Uani 0.614(4) 1 d G U P A 1
H66A H 0.1470 0.4620 -0.0549 0.182 Uiso 0.614(4) 1 calc R U P A 1
C67A C 0.1963(10) 0.4996(7) 0.0342(5) 0.124(5) Uani 0.614(4) 1 d G U P A 1
H67A H 0.1523 0.4782 0.0719 0.148 Uiso 0.614(4) 1 calc R U P A 1
C68A C 0.1135(11) 0.7954(8) -0.0240(6) 0.076(3) Uani 0.614(4) 1 d . U P A 1
H68A H 0.1447 0.8123 0.0130 0.092 Uiso 0.614(4) 1 calc R U P A 1
C69A C 0.1427(12) 0.8099(9) -0.0972(6) 0.098(4) Uani 0.614(4) 1 d . U P A 1
H69A H 0.1985 0.8376 -0.1166 0.118 Uiso 0.614(4) 1 calc R U P A 1
C70A C 0.0825(14) 0.7799(11) -0.1350(7) 0.119(5) Uani 0.614(4) 1 d . U P A 1
H70A H 0.0857 0.7839 -0.1853 0.142 Uiso 0.614(4) 1 calc R U P A 1
C71A C 0.0115(14) 0.7402(10) -0.0854(8) 0.111(4) Uani 0.614(4) 1 d . U P A 1
H71A H -0.0401 0.7108 -0.0965 0.133 Uiso 0.614(4) 1 calc R U P A 1
C72A C 0.0315(12) 0.7523(9) -0.0169(7) 0.089(4) Uani 0.614(4) 1 d . . P A 1
H72A H -0.0049 0.7341 0.0260 0.106 Uiso 0.614(4) 1 calc R U P A 1
Fe2B Fe 0.1531(2) 0.5826(3) -0.02702(14) 0.0562(11) Uani 0.386(4) 1 d . . P A 2
C61B C 0.347(2) 0.607(2) 0.1388(9) 0.055(7) Uani 0.386(4) 1 d D U P A 2
C62B C 0.3127(14) 0.6127(14) 0.0795(12) 0.062(6) Uani 0.386(4) 1 d D U P A 2
C63B C 0.2704(8) 0.6309(10) -0.0020(6) 0.051(3) Uani 0.386(4) 1 d G U P A 2
C64B C 0.3108(9) 0.5587(10) -0.0432(6) 0.056(3) Uani 0.386(4) 1 d G U P A 2
H64B H 0.3698 0.4929 -0.0274 0.067 Uiso 0.386(4) 1 calc R U P A 2
C65B C 0.2470(9) 0.6027(10) -0.1121(6) 0.058(3) Uani 0.386(4) 1 d G U P A 2
H65B H 0.2560 0.5713 -0.1504 0.069 Uiso 0.386(4) 1 calc R U P A 2
C66B C 0.1672(8) 0.7021(10) -0.1136(5) 0.057(3) Uani 0.386(4) 1 d G U P A 2
H66B H 0.1138 0.7486 -0.1530 0.069 Uiso 0.386(4) 1 calc R U P A 2
C67B C 0.1817(7) 0.7195(10) -0.0455(5) 0.049(3) Uani 0.3852 1 d G U P A 2
H67B H 0.1397 0.7796 -0.0316 0.058 Uiso 0.386(4) 1 calc R U P A 2
C68B C 0.0034(14) 0.5783(17) -0.0362(10) 0.076(5) Uani 0.386(4) 1 d . U P A 2
H68B H -0.0507 0.6294 -0.0739 0.091 Uiso 0.386(4) 1 calc R U P A 2
C69B C 0.0258(14) 0.5884(17) 0.0328(10) 0.078(5) Uani 0.386(4) 1 d . U P A 2
H69B H -0.0127 0.6461 0.0502 0.094 Uiso 0.386(4) 1 calc R U P A 2
C70B C 0.1130(15) 0.4998(14) 0.0702(10) 0.070(4) Uani 0.386(4) 1 d . U P A 2
H70B H 0.1470 0.4870 0.1170 0.084 Uiso 0.386(4) 1 calc R U P A 2
C71B C 0.1425(15) 0.4317(16) 0.0262(11) 0.075(5) Uani 0.386(4) 1 d . U P A 2
H71B H 0.1994 0.3642 0.0394 0.090 Uiso 0.386(4) 1 calc R U P A 2
C72B C 0.0763(15) 0.4780(16) -0.0387(11) 0.078(5) Uani 0.386(4) 1 d . . P A 2
H72B H 0.0790 0.4485 -0.0776 0.094 Uiso 0.386(4) 1 calc R U P A 2
C73 C -0.2112(11) 0.9599(11) -0.1091(8) 0.109(6) Uani 0.5 1 d D U P . .
Cl1 Cl -0.2521(3) 0.8669(4) -0.1317(3) 0.1088(14) Uani 0.5 1 d D . P B .
Cl2A Cl -0.2475(9) 1.0037(10) -0.0376(6) 0.144(5) Uani 0.281(6) 1 d D U P B 1
Cl2B Cl -0.1257(7) 0.9075(9) -0.0286(6) 0.138(7) Uani 0.219(6) 1 d D U P B 2

loop_
_atom_site_aniso_label
_atom_site_aniso_U_11
_atom_site_aniso_U_22
_atom_site_aniso_U_33
_atom_site_aniso_U_23
_atom_site_aniso_U_13
_atom_site_aniso_U_12
Fe1 0.0722(6) 0.0379(5) 0.0685(6) -0.0203(4) -0.0034(4) -0.0081(4)
N1 0.044(2) 0.035(2) 0.072(3) -0.022(2) 0.003(2) -0.007(2)
N2 0.040(2) 0.039(2) 0.067(3) -0.022(2) 0.000(2) -0.009(2)
N3 0.038(2) 0.033(2) 0.068(3) -0.018(2) -0.005(2) -0.0055(19)
N4 0.041(2) 0.034(2) 0.067(3) -0.016(2) 0.000(2) -0.009(2)
N5 0.035(2) 0.035(2) 0.075(3) -0.018(2) -0.002(2) -0.0048(19)
N6 0.047(3) 0.034(2) 0.102(4) -0.022(3) 0.013(3) -0.011(2)
C1 0.051(3) 0.037(3) 0.081(5) -0.019(3) 0.007(3) -0.011(3)
C2 0.057(4) 0.034(3) 0.085(5) -0.023(3) 0.002(3) -0.002(3)
C3 0.072(4) 0.037(3) 0.084(5) -0.012(3) 0.019(3) -0.004(3)
C4 0.090(5) 0.041(3) 0.070(5) -0.014(3) 0.014(4) 0.003(3)
C5 0.060(4) 0.051(4) 0.064(4) -0.012(3) 0.009(3) 0.006(3)
C6 0.049(3) 0.046(3) 0.066(4) -0.019(3) 0.003(3) 0.000(3)
C7 0.051(3) 0.032(3) 0.070(4) -0.018(3) 0.007(3) -0.004(3)
C8 0.037(3) 0.040(3) 0.069(4) -0.025(3) 0.005(2) -0.008(2)
C9 0.041(3) 0.039(3) 0.061(4) -0.018(2) 0.001(2) -0.011(2)
C10 0.043(3) 0.044(3) 0.058(4) -0.017(3) -0.002(2) -0.012(3)
C11 0.051(3) 0.049(3) 0.073(4) -0.021(3) -0.003(3) -0.016(3)
C12 0.052(3) 0.060(4) 0.081(5) -0.022(3) -0.001(3) -0.029(3)
C13 0.060(4) 0.049(3) 0.078(5) -0.024(3) 0.003(3) -0.025(3)
C14 0.059(3) 0.040(3) 0.066(4) -0.021(3) 0.005(3) -0.013(3)
C15 0.046(3) 0.039(3) 0.061(4) -0.016(3) 0.002(3) -0.012(3)
C16 0.047(3) 0.034(3) 0.064(4) -0.016(3) -0.004(3) -0.008(2)
C17 0.041(3) 0.033(3) 0.075(4) -0.018(3) -0.004(3) -0.003(2)
C18 0.043(3) 0.046(3) 0.071(4) -0.019(3) 0.003(3) -0.010(3)
C19 0.048(3) 0.042(3) 0.081(5) -0.023(3) -0.004(3) -0.002(3)
C20 0.051(3) 0.054(4) 0.080(5) -0.022(3) 0.003(3) 0.003(3)
C21 0.056(4) 0.066(4) 0.089(5) -0.022(4) 0.012(3) -0.010(3)
C22 0.055(4) 0.048(4) 0.102(6) -0.018(4) 0.007(4) -0.013(3)
C23 0.045(3) 0.041(3) 0.090(5) -0.018(3) 0.005(3) -0.009(3)
C24 0.045(3) 0.036(3) 0.088(5) -0.019(3) 0.006(3) -0.009(3)
C25 0.038(3) 0.034(3) 0.084(5) -0.022(3) -0.004(3) -0.009(2)
C26 0.041(3) 0.032(3) 0.079(5) -0.020(3) 0.006(3) -0.008(2)
C27 0.052(3) 0.037(3) 0.067(4) -0.020(3) 0.001(3) -0.009(3)
C28 0.052(3) 0.058(4) 0.079(5) -0.037(3) -0.004(3) -0.014(3)
C29 0.069(4) 0.051(4) 0.082(5) -0.032(3) -0.007(3) -0.009(3)
C30 0.094(5) 0.044(3) 0.071(5) -0.028(3) 0.004(4) -0.012(3)
C31 0.065(4) 0.046(3) 0.091(5) -0.033(3) 0.015(4) -0.014(3)
C32 0.068(5) 0.044(4) 0.130(8) -0.023(4) 0.001(4) 0.002(3)
C33 0.092(5) 0.039(3) 0.075(5) -0.020(3) 0.003(4) -0.015(3)
C34 0.117(6) 0.052(4) 0.084(6) -0.021(4) 0.028(5) -0.020(4)
C35 0.254(14) 0.051(5) 0.066(6) -0.019(4) 0.015(8) -0.034(7)
C36 0.165(10) 0.040(4) 0.169(12) -0.008(6) -0.104(9) -0.007(6)
B1 0.037(3) 0.030(3) 0.080(5) -0.018(3) -0.006(3) -0.007(3)
N7 0.043(3) 0.047(3) 0.099(4) -0.038(3) -0.004(3) -0.001(2)
N8 0.047(3) 0.055(3) 0.072(4) -0.026(3) 0.004(2) -0.005(3)
N9 0.050(3) 0.050(3) 0.072(4) -0.025(2) 0.004(2) -0.005(2)
N10 0.048(3) 0.044(3) 0.074(4) -0.022(2) 0.004(2) -0.003(2)
N11 0.044(3) 0.041(3) 0.079(4) -0.027(3) -0.002(2) 0.001(2)
N12 0.045(3) 0.040(3) 0.113(5) -0.035(3) 0.001(3) -0.008(2)
C37 0.045(3) 0.038(3) 0.122(6) -0.044(4) -0.002(3) -0.004(3)
C38 0.053(3) 0.039(3) 0.102(5) -0.037(3) -0.008(3) -0.007(3)
C39 0.056(4) 0.044(3) 0.112(6) -0.042(4) -0.004(3) -0.011(3)
C40 0.064(4) 0.039(3) 0.106(6) -0.034(3) -0.013(4) 0.000(3)
C41 0.050(4) 0.041(3) 0.116(6) -0.039(4) -0.006(3) 0.001(3)
C42 0.047(3) 0.049(4) 0.107(6) -0.043(4) -0.003(3) 0.001(3)
C43 0.053(3) 0.037(3) 0.094(5) -0.036(3) -0.003(3) -0.001(3)
C44 0.042(3) 0.053(4) 0.098(5) -0.048(4) -0.003(3) 0.007(3)
C45 0.039(3) 0.061(4) 0.069(4) -0.029(3) 0.005(3) 0.001(3)
C46 0.048(3) 0.059(4) 0.058(4) -0.011(3) 0.000(3) -0.004(3)
C47 0.048(3) 0.081(5) 0.051(4) -0.005(3) 0.002(3) -0.006(3)
C48 0.069(4) 0.078(5) 0.058(4) 0.003(3) -0.005(3) -0.028(4)
C49 0.075(4) 0.075(4) 0.055(4) -0.001(3) -0.006(3) -0.029(4)
C50 0.063(4) 0.062(4) 0.053(4) -0.010(3) 0.001(3) -0.018(3)
C51 0.048(3) 0.056(4) 0.053(4) -0.010(3) 0.008(3) -0.014(3)
C52 0.050(3) 0.050(3) 0.069(4) -0.022(3) 0.001(3) -0.005(3)
C53 0.042(3) 0.039(3) 0.082(5) -0.027(3) 0.002(3) -0.006(3)
C54 0.035(3) 0.042(3) 0.084(5) -0.026(3) 0.003(3) -0.003(2)
C55 0.047(3) 0.044(3) 0.083(5) -0.025(3) 0.002(3) -0.007(3)
C56 0.050(3) 0.058(4) 0.090(5) -0.034(4) 0.006(3) -0.005(3)
C57 0.042(3) 0.070(4) 0.097(5) -0.036(4) 0.007(3) -0.011(3)
C58 0.040(3) 0.057(4) 0.099(5) -0.021(3) 0.000(3) -0.017(3)
C59 0.038(3) 0.045(3) 0.092(5) -0.031(3) 0.002(3) -0.006(3)
C60 0.042(3) 0.042(3) 0.096(5) -0.032(3) 0.004(3) -0.006(3)
B2 0.046(4) 0.054(4) 0.080(5) -0.035(4) 0.002(3) 0.000(3)
Fe2A 0.173(2) 0.0459(13) 0.0436(11) -0.0139(9) -0.0105(12) 0.0112(14)
C61A 0.049(10) 0.031(8) 0.068(7) -0.020(5) 0.002(6) 0.000(5)
C62A 0.096(10) 0.035(7) 0.063(8) -0.015(6) -0.002(6) 0.007(6)
C63A 0.205(14) 0.036(6) 0.032(5) -0.012(5) -0.009(6) 0.033(6)
C64A 0.209(13) 0.054(7) 0.035(6) -0.015(5) 0.002(7) 0.068(7)
C65A 0.267(19) 0.085(10) 0.034(7) -0.020(7) -0.038(7) 0.085(9)
C66A 0.300(19) 0.037(7) 0.064(8) -0.034(7) -0.048(10) 0.038(8)
C67A 0.254(16) 0.031(6) 0.043(6) -0.009(5) -0.032(8) 0.011(8)
C68A 0.103(9) 0.048(6) 0.054(6) -0.016(5) 0.013(6) 0.008(6)
C69A 0.135(11) 0.055(7) 0.043(6) 0.006(5) 0.012(7) 0.030(6)
C70A 0.173(14) 0.073(9) 0.034(7) -0.003(5) -0.013(6) 0.050(8)
C71A 0.166(13) 0.062(8) 0.073(9) -0.019(7) -0.033(8) 0.002(8)
C72A 0.130(11) 0.058(7) 0.056(8) -0.013(6) 0.009(7) -0.007(7)
Fe2B 0.0606(15) 0.077(3) 0.0431(15) -0.0226(15) 0.0072(11) -0.0367(16)
C61B 0.023(8) 0.025(12) 0.130(19) -0.038(11) 0.012(10) -0.014(8)
C62B 0.026(7) 0.040(10) 0.15(2) -0.067(12) 0.020(9) -0.010(9)
C63B 0.041(5) 0.073(7) 0.036(6) -0.018(5) -0.019(5) -0.012(5)
C64B 0.060(6) 0.067(7) 0.036(7) -0.017(6) -0.001(5) -0.016(5)
C65B 0.068(6) 0.070(7) 0.040(6) -0.018(5) -0.003(5) -0.027(5)
C66B 0.053(6) 0.076(7) 0.034(6) -0.010(5) 0.005(5) -0.017(5)
C67B 0.010 0.083(7) 0.037(6) -0.009(6) 0.001(4) -0.005(5)
C68B 0.070(11) 0.090(13) 0.075(11) -0.028(10) 0.002(8) -0.035(10)
C69B 0.069(10) 0.101(12) 0.057(10) -0.020(9) 0.011(8) -0.025(8)
C70B 0.095(12) 0.070(10) 0.047(10) -0.010(7) 0.004(7) -0.040(8)
C71B 0.082(11) 0.075(11) 0.075(13) -0.021(9) 0.009(10) -0.038(9)
C72B 0.082(12) 0.086(14) 0.068(13) -0.013(10) 0.002(10) -0.041(11)
C73 0.090(11) 0.084(11) 0.125(12) -0.052(10) -0.043(9) 0.029(9)
Cl1 0.074(2) 0.118(3) 0.136(4) -0.055(3) 0.015(2) -0.021(2)
Cl2A 0.167(10) 0.179(11) 0.144(9) -0.085(8) 0.072(8) -0.104(9)
Cl2B 0.068(6) 0.132(9) 0.145(10) 0.069(7) -0.053(6) -0.053(6)

loop_
_atom_type_symbol
_atom_type_description
_atom_type_scat_dispersion_real
_atom_type_scat_dispersion_imag
_atom_type_scat_source
C C 0.0033 0.0016 'International Tables Vol C Tables 4.2.6.8 and 6.1.1.4'
H H 0.0000 0.0000 'International Tables Vol C Tables 4.2.6.8 and 6.1.1.4'
B B 0.0013 0.0007 'International Tables Vol C Tables 4.2.6.8 and 6.1.1.4'
Fe Fe 0.3463 0.8444 'International Tables Vol C Tables 4.2.6.8 and 6.1.1.4'
N N 0.0061 0.0033 'International Tables Vol C Tables 4.2.6.8 and 6.1.1.4'
Cl Cl 0.1484 0.1585 'International Tables Vol C Tables 4.2.6.8 and 6.1.1.4'

loop_
_geom_angle_atom_site_label_1
_geom_angle_atom_site_label_2
_geom_angle_atom_site_label_3
_geom_angle
_geom_angle_site_symmetry_1
_geom_angle_site_symmetry_3
C35 Fe1 C33 66.4(3) . .
C35 Fe1 C34 39.8(4) . .
C33 Fe1 C34 39.5(3) . .
C35 Fe1 C36 41.2(4) . .
C33 Fe1 C36 66.4(3) . .
C34 Fe1 C36 67.8(4) . .
C35 Fe1 C32 67.7(4) . .
C33 Fe1 C32 39.7(3) . .
C34 Fe1 C32 67.4(3) . .
C36 Fe1 C32 39.7(4) . .
C35 Fe1 C28 162.3(5) . .
C33 Fe1 C28 122.0(3) . .
C34 Fe1 C28 156.1(3) . .
C36 Fe1 C28 124.6(5) . .
C32 Fe1 C28 107.9(3) . .
C35 Fe1 C27 155.5(5) . .
C33 Fe1 C27 106.6(3) . .
C34 Fe1 C27 119.8(3) . .
C36 Fe1 C27 160.0(5) . .
C32 Fe1 C27 123.0(3) . .
C28 Fe1 C27 41.6(2) . .
C35 Fe1 C30 109.9(3) . .
C33 Fe1 C30 160.0(3) . .
C34 Fe1 C30 124.9(3) . .
C36 Fe1 C30 124.8(4) . .
C32 Fe1 C30 159.3(3) . .
C28 Fe1 C30 67.8(3) . .
C27 Fe1 C30 68.1(2) . .
C35 Fe1 C31 121.2(4) . .
C33 Fe1 C31 122.9(3) . .
C34 Fe1 C31 106.3(3) . .
C36 Fe1 C31 158.6(5) . .
C32 Fe1 C31 159.0(3) . .
C28 Fe1 C31 69.2(2) . .
C27 Fe1 C31 41.0(2) . .
C30 Fe1 C31 40.5(2) . .
C35 Fe1 C29 126.9(4) . .
C33 Fe1 C29 157.5(3) . .
C34 Fe1 C29 162.2(3) . .
C36 Fe1 C29 110.3(3) . .
C32 Fe1 C29 123.3(3) . .
C28 Fe1 C29 39.9(2) . .
C27 Fe1 C29 68.5(2) . .
C30 Fe1 C29 40.4(2) . .
C31 Fe1 C29 68.6(2) . .
C8 N1 C1 112.8(5) . .
C8 N1 B1 124.2(5) . .
C1 N1 B1 122.0(4) . .
C9 N2 C8 116.2(4) . .
C16 N3 C9 113.2(4) . .
C16 N3 B1 122.7(4) . .
C9 N3 B1 123.2(4) . .
C16 N4 C17 116.4(4) . .
C24 N5 C17 112.7(5) . .
C24 N5 B1 122.6(4) . .
C17 N5 B1 123.7(5) . .
C24 N6 C1 116.5(5) . .
N6 C1 N1 123.2(5) . .
N6 C1 C2 129.3(6) . .
N1 C1 C2 105.4(5) . .
C3 C2 C7 121.5(5) . .
C3 C2 C1 131.3(6) . .
C7 C2 C1 107.1(5) . .
C2 C3 C4 117.2(6) . .
C2 C3 H3 121.4 . .
C4 C3 H3 121.4 . .
C3 C4 C5 121.3(6) . .
C3 C4 H4 119.3 . .
C5 C4 H4 119.3 . .
C6 C5 C4 121.5(6) . .
C6 C5 H5 119.2 . .
C4 C5 H5 119.2 . .
C5 C6 C7 118.5(6) . .
C5 C6 H6 120.7 . .
C7 C6 H6 120.7 . .
C6 C7 C2 119.9(5) . .
C6 C7 C8 132.9(5) . .
C2 C7 C8 107.0(5) . .
N1 C8 N2 122.0(5) . .
N1 C8 C7 106.9(5) . .
N2 C8 C7 129.3(5) . .
N2 C9 N3 122.9(4) . .
N2 C9 C10 129.9(4) . .
N3 C9 C10 105.9(4) . .
C11 C10 C15 120.6(5) . .
C11 C10 C9 132.0(5) . .
C15 C10 C9 107.3(4) . .
C10 C11 C12 118.3(5) . .
C10 C11 H11 120.8 . .
C12 C11 H11 120.8 . .
C11 C12 C13 120.5(5) . .
C11 C12 H12 119.7 . .
C13 C12 H12 119.7 . .
C14 C13 C12 122.0(5) . .
C14 C13 H13 119.0 . .
C12 C13 H13 119.0 . .
C13 C14 C15 118.3(5) . .
C13 C14 H14 120.8 . .
C15 C14 H14 120.8 . .
C14 C15 C10 120.2(5) . .
C14 C15 C16 132.8(5) . .
C10 C15 C16 106.9(4) . .
N4 C16 N3 123.4(5) . .
N4 C16 C15 129.6(5) . .
N3 C16 C15 105.3(4) . .
N4 C17 N5 122.1(5) . .
N4 C17 C18 129.7(5) . .
N5 C17 C18 106.4(5) . .
C19 C18 C23 120.4(6) . .
C19 C18 C17 132.6(5) . .
C23 C18 C17 106.7(5) . .
C20 C19 C18 118.4(6) . .
C20 C19 H19 120.8 . .
C18 C19 H19 120.8 . .
C21 C20 C19 120.7(6) . .
C21 C20 H20 119.6 . .
C19 C20 H20 119.6 . .
C20 C21 C22 122.8(7) . .
C20 C21 H21 118.6 . .
C22 C21 H21 118.6 . .
C21 C22 C23 117.7(6) . .
C21 C22 H22 121.2 . .
C23 C22 H22 121.2 . .
C22 C23 C18 119.9(6) . .
C22 C23 C24 132.4(5) . .
C18 C23 C24 107.3(5) . .
N6 C24 N5 122.9(5) . .
N6 C24 C23 129.4(6) . .
N5 C24 C23 105.8(5) . .
C26 C25 B1 178.1(6) . .
C25 C26 C27 179.8(6) . .
C31 C27 C26 126.1(5) . .
C31 C27 C28 107.3(5) . .
C26 C27 C28 126.6(5) . .
C31 C27 Fe1 69.6(4) . .
C26 C27 Fe1 124.6(4) . .
C28 C27 Fe1 69.1(3) . .
C29 C28 C27 108.3(6) . .
C29 C28 Fe1 70.9(4) . .
C27 C28 Fe1 69.3(3) . .
C29 C28 H28 125.8 . .
C27 C28 H28 125.8 . .
Fe1 C28 H28 125.5 . .
C28 C29 C30 107.8(6) . .
C28 C29 Fe1 69.2(4) . .
C30 C29 Fe1 69.1(4) . .
C28 C29 H29 126.1 . .
C30 C29 H29 126.1 . .
Fe1 C29 H29 127.1 . .
C31 C30 C29 109.6(6) . .
C31 C30 Fe1 69.8(3) . .
C29 C30 Fe1 70.4(3) . .
C31 C30 H30 125.2 . .
C29 C30 H30 125.2 . .
Fe1 C30 H30 126.2 . .
C30 C31 C27 107.0(6) . .
C30 C31 Fe1 69.7(4) . .
C27 C31 Fe1 69.3(3) . .
C30 C31 H31 126.5 . .
C27 C31 H31 126.5 . .
Fe1 C31 H31 126.0 . .
C33 C32 C36 107.2(8) . .
C33 C32 Fe1 69.6(4) . .
C36 C32 Fe1 70.0(5) . .
C33 C32 H32 126.4 . .
C36 C32 H32 126.4 . .
Fe1 C32 H32 125.6 . .
C34 C33 C32 110.3(8) . .
C34 C33 Fe1 70.3(4) . .
C32 C33 Fe1 70.7(4) . .
C34 C33 H33 124.9 . .
C32 C33 H33 124.9 . .
Fe1 C33 H33 125.7 . .
C33 C34 C35 107.3(9) . .
C33 C34 Fe1 70.2(4) . .
C35 C34 Fe1 69.5(5) . .
C33 C34 H34 126.4 . .
C35 C34 H34 126.4 . .
Fe1 C34 H34 125.6 . .
C34 C35 C36 108.0(9) . .
C34 C35 Fe1 70.7(5) . .
C36 C35 Fe1 70.2(6) . .
C34 C35 H35 126.0 . .
C36 C35 H35 126.0 . .
Fe1 C35 H35 124.7 . .
C32 C36 C35 107.2(8) . .
C32 C36 Fe1 70.4(5) . .
C35 C36 Fe1 68.6(5) . .
C32 C36 H36 126.4 . .
C35 C36 H36 126.4 . .
Fe1 C36 H36 126.2 . .
N3 B1 N1 102.5(4) . .
N3 B1 N5 102.6(4) . .
N1 B1 N5 103.3(5) . .
N3 B1 C25 115.7(5) . .
N1 B1 C25 116.5(4) . .
N5 B1 C25 114.3(4) . .
C44 N7 C37 113.1(5) . .
C44 N7 B2 122.6(6) . .
C37 N7 B2 123.1(5) . .
C45 N8 C44 116.5(5) . .
C45 N9 C52 112.7(5) . .
C45 N9 B2 123.6(5) . .
C52 N9 B2 123.1(5) . .
C52 N10 C53 116.9(5) . .
C53 N11 C60 112.5(5) . .
C53 N11 B2 122.4(5) . .
C60 N11 B2 123.2(5) . .
C60 N12 C37 116.7(5) . .
N12 C37 N7 122.9(5) . .
N12 C37 C38 128.8(7) . .
N7 C37 C38 105.9(5) . .
C39 C38 C43 121.4(5) . .
C39 C38 C37 131.6(6) . .
C43 C38 C37 106.7(6) . .
C38 C39 C40 117.8(7) . .
C38 C39 H39 121.1 . .
C40 C39 H39 121.1 . .
C39 C40 C41 120.6(7) . .
C39 C40 H40 119.7 . .
C41 C40 H40 119.7 . .
C42 C41 C40 122.6(6) . .
C42 C41 H41 118.7 . .
C40 C41 H41 118.7 . .
C41 C42 C43 117.0(6) . .
C41 C42 H42 121.5 . .
C43 C42 H42 121.5 . .
C42 C43 C38 120.6(6) . .
C42 C43 C44 131.5(6) . .
C38 C43 C44 107.7(5) . .
N8 C44 N7 122.7(5) . .
N8 C44 C43 129.8(5) . .
N7 C44 C43 105.7(6) . .
N8 C45 N9 121.9(5) . .
N8 C45 C46 130.6(5) . .
N9 C45 C46 106.3(5) . .
C47 C46 C51 120.5(6) . .
C47 C46 C45 132.9(5) . .
C51 C46 C45 106.6(5) . .
C48 C47 C46 118.3(6) . .
C48 C47 H47 120.9 . .
C46 C47 H47 120.9 . .
C47 C48 C49 121.1(6) . .
C47 C48 H48 119.4 . .
C49 C48 H48 119.4 . .
C50 C49 C48 121.4(6) . .
C50 C49 H49 119.3 . .
C48 C49 H49 119.3 . .
C49 C50 C51 118.1(6) . .
C49 C50 H50 120.9 . .
C51 C50 H50 120.9 . .
C50 C51 C46 120.4(5) . .
C50 C51 C52 131.8(5) . .
C46 C51 C52 107.7(5) . .
N10 C52 N9 121.9(5) . .
N10 C52 C51 131.4(5) . .
N9 C52 C51 105.3(5) . .
N10 C53 N11 123.2(5) . .
N10 C53 C54 129.0(5) . .
N11 C53 C54 106.5(5) . .
C55 C54 C59 120.4(6) . .
C55 C54 C53 132.5(5) . .
C59 C54 C53 106.7(5) . .
C54 C55 C56 119.0(6) . .
C54 C55 H55 120.5 . .
C56 C55 H55 120.5 . .
C55 C56 C57 121.3(6) . .
C55 C56 H56 119.3 . .
C57 C56 H56 119.3 . .
C56 C57 C58 120.8(6) . .
C56 C57 H57 119.6 . .
C58 C57 H57 119.6 . .
C59 C58 C57 118.3(6) . .
C59 C58 H58 120.9 . .
C57 C58 H58 120.9 . .
C58 C59 C54 120.1(5) . .
C58 C59 C60 132.7(6) . .
C54 C59 C60 107.1(5) . .
N12 C60 N11 122.6(5) . .
N12 C60 C59 129.5(6) . .
N11 C60 C59 105.9(5) . .
N9 B2 N7 103.6(5) . .
N9 B2 N11 104.0(5) . .
N7 B2 N11 103.9(6) . .
N9 B2 C61A 121.7(8) . .
N7 B2 C61A 110.7(7) . .
N11 B2 C61A 111.2(8) . .
N9 B2 C61B 102.4(9) . .
N7 B2 C61B 120.9(10) . .
N11 B2 C61B 119.6(12) . .
C69A Fe2A C68A 41.6(4) . .
C69A Fe2A C64A 110.5(6) . .
C68A Fe2A C64A 120.2(6) . .
C69A Fe2A C63A 129.2(6) . .
C68A Fe2A C63A 107.6(4) . .
C64A Fe2A C63A 40.6(2) . .
C69A Fe2A C71A 66.6(7) . .
C68A Fe2A C71A 67.6(6) . .
C64A Fe2A C71A 165.8(5) . .
C63A Fe2A C71A 152.1(6) . .
C69A Fe2A C72A 67.8(5) . .
C68A Fe2A C72A 39.7(5) . .
C64A Fe2A C72A 152.5(5) . .
C63A Fe2A C72A 117.6(4) . .
C71A Fe2A C72A 40.9(5) . .
C69A Fe2A C70A 38.0(6) . .
C68A Fe2A C70A 67.7(5) . .
C64A Fe2A C70A 128.1(6) . .
C63A Fe2A C70A 164.9(7) . .
C71A Fe2A C70A 41.0(6) . .
C72A Fe2A C70A 68.6(5) . .
C69A Fe2A C65A 121.6(5) . .
C68A Fe2A C65A 155.4(7) . .
C64A Fe2A C65A 40.2(2) . .
C63A Fe2A C65A 67.6(3) . .
C71A Fe2A C65A 128.1(5) . .
C72A Fe2A C65A 164.5(7) . .
C70A Fe2A C65A 110.3(5) . .
C69A Fe2A C67A 165.7(5) . .
C68A Fe2A C67A 126.1(4) . .
C64A Fe2A C67A 67.6(3) . .
C63A Fe2A C67A 40.1(2) . .
C71A Fe2A C67A 118.9(6) . .
C72A Fe2A C67A 107.0(5) . .
C70A Fe2A C67A 154.2(7) . .
C65A Fe2A C67A 66.8(3) . .
C69A Fe2A C66A 154.1(5) . .
C68A Fe2A C66A 162.9(5) . .
C64A Fe2A C66A 67.1(3) . .
C63A Fe2A C66A 67.1(3) . .
C71A Fe2A C66A 109.0(6) . .
C72A Fe2A C66A 126.8(6) . .
C70A Fe2A C66A 121.6(6) . .
C65A Fe2A C66A 39.6(2) . .
C67A Fe2A C66A 39.5(2) . .
C62A C61A B2 170.6(18) . .
C61A C62A C63A 177.7(19) . .
C62A C63A C67A 123.7(10) . .
C62A C63A C64A 128.3(10) . .
C67A C63A C64A 108.0 . .
C62A C63A Fe2A 126.4(7) . .
C67A C63A Fe2A 71.5(5) . .
C64A C63A Fe2A 69.6(4) . .
C63A C64A C65A 108.0 . .
C63A C64A Fe2A 69.8(3) . .
C65A C64A Fe2A 71.4(3) . .
C63A C64A H64A 126.0 . .
C65A C64A H64A 126.0 . .
Fe2A C64A H64A 124.4 . .
C66A C65A C64A 108.0 . .
C66A C65A Fe2A 71.3(5) . .
C64A C65A Fe2A 68.4(4) . .
C66A C65A H65A 126.0 . .
C64A C65A H65A 126.0 . .
Fe2A C65A H65A 125.9 . .
C65A C66A C67A 108.0 . .
C65A C66A Fe2A 69.2(4) . .
C67A C66A Fe2A 69.4(3) . .
C65A C66A H66A 126.0 . .
C67A C66A H66A 126.0 . .
Fe2A C66A H66A 127.0 . .
C63A C67A C66A 108.0 . .
C63A C67A Fe2A 68.3(4) . .
C66A C67A Fe2A 71.1(3) . .
C63A C67A H67A 126.0 . .
C66A C67A H67A 126.0 . .
Fe2A C67A H67A 126.1 . .
C72A C68A C69A 107.0(13) . .
C72A C68A Fe2A 71.0(7) . .
C69A C68A Fe2A 68.6(7) . .
C72A C68A H68A 126.5 . .
C69A C68A H68A 126.5 . .
Fe2A C68A H68A 125.4 . .
C70A C69A C68A 111.3(15) . .
C70A C69A Fe2A 73.4(9) . .
C68A C69A Fe2A 69.8(6) . .
C70A C69A H69A 124.3 . .
C68A C69A H69A 124.3 . .
Fe2A C69A H69A 123.9 . .
C69A C70A C71A 106.6(12) . .
C69A C70A Fe2A 68.5(7) . .
C71A C70A Fe2A 68.4(7) . .
C69A C70A H70A 126.7 . .
C71A C70A H70A 126.7 . .
Fe2A C70A H70A 127.9 . .
C72A C71A C70A 108.0(15) . .
C72A C71A Fe2A 69.8(8) . .
C70A C71A Fe2A 70.5(9) . .
C72A C71A H71A 126.0 . .
C70A C71A H71A 126.0 . .
Fe2A C71A H71A 125.2 . .
C68A C72A C71A 107.1(13) . .
C68A C72A Fe2A 69.2(8) . .
C71A C72A Fe2A 69.3(8) . .
C68A C72A H72A 126.4 . .
C71A C72A H72A 126.4 . .
Fe2A C72A H72A 126.6 . .
C67B Fe2B C66B 42.6(3) . .
C67B Fe2B C63B 42.5(3) . .
C66B Fe2B C63B 71.2(4) . .
C67B Fe2B C70B 123.7(6) . .
C66B Fe2B C70B 162.5(7) . .
C63B Fe2B C70B 105.6(6) . .
C67B Fe2B C68B 121.7(7) . .
C66B Fe2B C68B 107.6(6) . .
C63B Fe2B C68B 157.9(7) . .
C70B Fe2B C68B 68.6(8) . .
C67B Fe2B C69B 107.6(7) . .
C66B Fe2B C69B 126.0(7) . .
C63B Fe2B C69B 120.8(6) . .
C70B Fe2B C69B 40.1(7) . .
C68B Fe2B C69B 41.2(7) . .
C67B Fe2B C71B 161.1(6) . .
C66B Fe2B C71B 155.0(6) . .
C63B Fe2B C71B 122.9(6) . .
C70B Fe2B C71B 40.8(7) . .
C68B Fe2B C71B 67.5(8) . .
C69B Fe2B C71B 67.5(8) . .
C67B Fe2B C65B 70.8(4) . .
C66B Fe2B C65B 41.6(2) . .
C63B Fe2B C65B 70.0(4) . .
C70B Fe2B C65B 154.7(7) . .
C68B Fe2B C65B 124.5(6) . .
C69B Fe2B C65B 163.1(6) . .
C71B Fe2B C65B 119.5(7) . .
C67B Fe2B C64B 70.7(4) . .
C66B Fe2B C64B 70.0(4) . .
C63B Fe2B C64B 41.4(3) . .
C70B Fe2B C64B 119.5(7) . .
C68B Fe2B C64B 160.2(6) . .
C69B Fe2B C64B 155.6(6) . .
C71B Fe2B C64B 106.0(7) . .
C65B Fe2B C64B 40.9(3) . .
C67B Fe2B C72B 157.8(6) . .
C66B Fe2B C72B 120.8(6) . .
C63B Fe2B C72B 158.7(7) . .
C70B Fe2B C72B 68.2(7) . .
C68B Fe2B C72B 40.8(7) . .
C69B Fe2B C72B 68.4(8) . .
C71B Fe2B C72B 39.4(7) . .
C65B Fe2B C72B 106.4(7) . .
C64B Fe2B C72B 122.4(7) . .
C62B C61B B2 171.8(19) . .
C61B C62B C63B 174.5(19) . .
C67B C63B C64B 108.0 . .
C67B C63B C62B 125.9(9) . .
C64B C63B C62B 126.0(9) . .
C67B C63B Fe2B 67.2(4) . .
C64B C63B Fe2B 71.4(5) . .
C62B C63B Fe2B 124.5(9) . .
C65B C64B C63B 108.0 . .
C65B C64B Fe2B 69.3(4) . .
C63B C64B Fe2B 67.2(4) . .
C65B C64B H64B 126.0 . .
C63B C64B H64B 126.0 . .
Fe2B C64B H64B 129.1 . .
C66B C65B C64B 108.0 . .
C66B C65B Fe2B 66.9(4) . .
C64B C65B Fe2B 69.8(4) . .
C66B C65B H65B 126.0 . .
C64B C65B H65B 126.0 . .
Fe2B C65B H65B 128.9 . .
C65B C66B C67B 108.0 . .
C65B C66B Fe2B 71.5(5) . .
C67B C66B Fe2B 67.5(4) . .
C65B C66B H66B 126.0 . .
C67B C66B H66B 126.0 . .
Fe2B C66B H66B 126.6 . .
C63B C67B C66B 108.0 . .
C63B C67B Fe2B 70.3(4) . .
C66B C67B Fe2B 69.9(4) . .
C63B C67B H67B 126.0 . .
C66B C67B H67B 126.0 . .
Fe2B C67B H67B 125.4 . .
C69B C68B C72B 107.7(17) . .
C69B C68B C72B 65.9(12) . 2_565
C72B C68B C72B 98.8(15) . 2_565
C69B C68B C71B 100.7(13) . 2_565
C72B C68B C71B 110.3(14) . 2_565
C72B C68B C71B 41.8(8) 2_565 2_565
C69B C68B Fe2B 69.6(10) . .
C72B C68B Fe2B 71.4(10) . .
C72B C68B Fe2B 128.5(12) 2_565 .
C71B C68B Fe2B 170.0(12) 2_565 .
C69B C68B H68B 126.2 . .
C72B C68B H68B 126.2 . .
C72B C68B H68B 102.5 2_565 .
C71B C68B H68B 63.2 2_565 .
Fe2B C68B H68B 124.5 . .
C70B C69B C68B 108.2(18) . .
C70B C69B C72B 100.5(15) . 2_565
C68B C69B C72B 69.2(12) . 2_565
C70B C69B Fe2B 69.6(10) . .
C68B C69B Fe2B 69.2(10) . .
C72B C69B Fe2B 130.9(13) 2_565 .
C70B C69B H69B 125.9 . .
C68B C69B H69B 125.9 . .
C72B C69B H69B 98.5 2_565 .
Fe2B C69B H69B 126.9 . .
C69B C70B C71B 107.5(17) . .
C69B C70B Fe2B 70.3(10) . .
C71B C70B Fe2B 70.5(11) . .
C69B C70B H70B 126.2 . .
C71B C70B H70B 126.2 . .
Fe2B C70B H70B 124.5 . .
C72B C71B C70B 109.8(18) . .
C72B C71B C68B 65.1(12) . 2_565
C70B C71B C68B 85.2(13) . 2_565
C72B C71B Fe2B 71.3(11) . .
C70B C71B Fe2B 68.6(10) . .
C68B C71B Fe2B 116.5(12) 2_565 .
C72B C71B H71B 125.1 . .
C70B C71B H71B 125.1 . .
C68B C71B H71B 116.1 2_565 .
Fe2B C71B H71B 126.5 . .
C71B C72B C68B 106.8(18) . .
C71B C72B C69B 109.9(14) . 2_565
C68B C72B C69B 94.5(14) . 2_565
C71B C72B C68B 73.1(12) . 2_565
C68B C72B C68B 81.2(15) . 2_565
C69B C72B C68B 45.0(8) 2_565 2_565
C71B C72B Fe2B 69.3(11) . .
C68B C72B Fe2B 67.8(10) . .
C69B C72B Fe2B 160.3(14) 2_565 .
C68B C72B Fe2B 120.2(12) 2_565 .
C71B C72B H72B 126.6 . .
C68B C72B H72B 126.6 . .
C69B C72B H72B 69.4 2_565 .
C68B C72B H72B 111.8 2_565 .
Fe2B C72B H72B 127.8 . .
Cl2A C73 Cl1 125.6(12) . .
Cl1 C73 Cl2B 115.1(9) . .

loop_
_geom_bond_atom_site_label_1
_geom_bond_atom_site_label_2
_geom_bond_distance
_geom_bond_site_symmetry_2
Fe1 C35 2.005(9) .
Fe1 C33 2.018(6) .
Fe1 C34 2.020(8) .
Fe1 C36 2.026(8) .
Fe1 C32 2.031(7) .
Fe1 C28 2.031(7) .
Fe1 C27 2.034(6) .
Fe1 C30 2.036(6) .
Fe1 C31 2.037(6) .
Fe1 C29 2.053(6) .
N1 C8 1.352(6) .
N1 C1 1.371(7) .
N1 B1 1.502(7) .
N2 C9 1.343(6) .
N2 C8 1.356(7) .
N3 C16 1.365(6) .
N3 C9 1.365(6) .
N3 B1 1.492(7) .
N4 C16 1.335(7) .
N4 C17 1.345(7) .
N5 C24 1.364(7) .
N5 C17 1.365(6) .
N5 B1 1.504(8) .
N6 C24 1.339(7) .
N6 C1 1.341(7) .
C1 C2 1.463(8) .
C2 C3 1.386(8) .
C2 C7 1.414(8) .
C3 C4 1.388(9) .
C3 H3 0.9500 .
C4 C5 1.400(9) .
C4 H4 0.9500 .
C5 C6 1.361(8) .
C5 H5 0.9500 .
C6 C7 1.396(7) .
C6 H6 0.9500 .
C7 C8 1.444(7) .
C9 C10 1.447(7) .
C10 C11 1.375(7) .
C10 C15 1.422(7) .
C11 C12 1.384(8) .
C11 H11 0.9500 .
C12 C13 1.392(8) .
C12 H12 0.9500 .
C13 C14 1.363(8) .
C13 H13 0.9500 .
C14 C15 1.381(7) .
C14 H14 0.9500 .
C15 C16 1.467(7) .
C17 C18 1.443(8) .
C18 C19 1.397(8) .
C18 C23 1.428(8) .
C19 C20 1.384(9) .
C19 H19 0.9500 .
C20 C21 1.375(9) .
C20 H20 0.9500 .
C21 C22 1.384(9) .
C21 H21 0.9500 .
C22 C23 1.396(9) .
C22 H22 0.9500 .
C23 C24 1.447(8) .
C25 C26 1.191(8) .
C25 B1 1.583(9) .
C26 C27 1.433(9) .
C27 C31 1.427(8) .
C27 C28 1.442(7) .
C28 C29 1.393(9) .
C28 H28 0.9500 .
C29 C30 1.414(9) .
C29 H29 0.9500 .
C30 C31 1.409(9) .
C30 H30 0.9500 .
C31 H31 0.9500 .
C32 C33 1.375(10) .
C32 C36 1.377(14) .
C32 H32 0.9500 .
C33 C34 1.365(10) .
C33 H33 0.9500 .
C34 C35 1.372(14) .
C34 H34 0.9500 .
C35 C36 1.417(15) .
C35 H35 0.9500 .
C36 H36 0.9500 .
N7 C44 1.369(7) .
N7 C37 1.370(8) .
N7 B2 1.486(9) .
N8 C45 1.344(7) .
N8 C44 1.350(8) .
N9 C45 1.359(7) .
N9 C52 1.381(7) .
N9 B2 1.485(9) .
N10 C52 1.341(7) .
N10 C53 1.355(7) .
N11 C53 1.359(7) .
N11 C60 1.365(8) .
N11 B2 1.513(8) .
N12 C60 1.345(7) .
N12 C37 1.349(8) .
C37 C38 1.467(8) .
C38 C39 1.383(9) .
C38 C43 1.421(9) .
C39 C40 1.385(8) .
C39 H39 0.9500 .
C40 C41 1.404(9) .
C40 H40 0.9500 .
C41 C42 1.375(9) .
C41 H41 0.9500 .
C42 C43 1.398(8) .
C42 H42 0.9500 .
C43 C44 1.462(9) .
C45 C46 1.453(8) .
C46 C47 1.400(8) .
C46 C51 1.427(8) .
C47 C48 1.385(9) .
C47 H47 0.9500 .
C48 C49 1.406(9) .
C48 H48 0.9500 .
C49 C50 1.390(8) .
C49 H49 0.9500 .
C50 C51 1.397(8) .
C50 H50 0.9500 .
C51 C52 1.447(8) .
C53 C54 1.437(8) .
C54 C55 1.371(7) .
C54 C59 1.426(8) .
C55 C56 1.376(9) .
C55 H55 0.9500 .
C56 C57 1.389(9) .
C56 H56 0.9500 .
C57 C58 1.392(8) .
C57 H57 0.9500 .
C58 C59 1.389(9) .
C58 H58 0.9500 .
C59 C60 1.442(8) .
B2 C61A 1.617(13) .
B2 C61B 1.658(17) .
Fe2A C69A 1.991(13) .
Fe2A C68A 2.007(11) .
Fe2A C64A 2.013(12) .
Fe2A C63A 2.016(9) .
Fe2A C71A 2.023(15) .
Fe2A C72A 2.030(13) .
Fe2A C70A 2.051(12) .
Fe2A C65A 2.053(9) .
Fe2A C67A 2.057(9) .
Fe2A C66A 2.080(9) .
C61A C62A 1.163(13) .
C62A C63A 1.368(15) .
C63A C67A 1.399(7) .
C63A C64A 1.399(7) .
C64A C65A 1.399(7) .
C64A H64A 0.9500 .
C65A C66A 1.399(7) .
C65A H65A 0.9500 .
C66A C67A 1.399(7) .
C66A H66A 0.9500 .
C67A H67A 0.9500 .
C68A C72A 1.372(18) .
C68A C69A 1.419(15) .
C68A H68A 0.9500 .
C69A C70A 1.32(2) .
C69A H69A 0.9500 .
C70A C71A 1.43(2) .
C70A H70A 0.9500 .
C71A C72A 1.416(18) .
C71A H71A 0.9500 .
C72A H72A 0.9500 .
Fe2B C67B 1.943(12) .
Fe2B C66B 1.975(12) .
Fe2B C63B 1.985(11) .
Fe2B C70B 2.008(17) .
Fe2B C68B 2.013(17) .
Fe2B C69B 2.018(17) .
Fe2B C71B 2.033(18) .
Fe2B C65B 2.035(12) .
Fe2B C64B 2.041(12) .
Fe2B C72B 2.059(19) .
C61B C62B 1.200(16) .
C62B C63B 1.58(2) .
C63B C67B 1.425(8) .
C63B C64B 1.425(8) .
C64B C65B 1.425(8) .
C64B H64B 0.9500 .
C65B C66B 1.425(8) .
C65B H65B 0.9500 .
C66B C67B 1.425(8) .
C66B H66B 0.9500 .
C67B H67B 0.9500 .
C68B C69B 1.42(2) .
C68B C72B 1.42(2) .
C68B C72B 1.88(2) 2_565
C68B C71B 1.98(2) 2_565
C68B H68B 0.9500 .
C69B C70B 1.38(2) .
C69B C72B 1.83(2) 2_565
C69B H69B 0.9500 .
C70B C71B 1.41(3) .
C70B H70B 0.9500 .
C71B C72B 1.38(3) .
C71B C68B 1.98(2) 2_565
C71B H71B 0.9500 .
C72B C69B 1.83(2) 2_565
C72B C68B 1.88(2) 2_565
C72B H72B 0.9500 .
C73 Cl2A 1.669(14) .
C73 Cl1 1.698(13) .
C73 Cl2B 1.736(13) .

loop_
_geom_torsion_atom_site_label_1
_geom_torsion_atom_site_label_2
_geom_torsion_atom_site_label_3
_geom_torsion_atom_site_label_4
_geom_torsion
_geom_torsion_site_symmetry_1
_geom_torsion_site_symmetry_4
C24 N6 C1 N1 -9.5(9) . .
C24 N6 C1 C2 151.4(6) . .
C8 N1 C1 N6 155.2(5) . .
B1 N1 C1 N6 -13.8(9) . .
C8 N1 C1 C2 -9.5(6) . .
B1 N1 C1 C2 -178.6(5) . .
N6 C1 C2 C3 17.3(11) . .
N1 C1 C2 C3 -179.2(6) . .
N6 C1 C2 C7 -158.0(6) . .
N1 C1 C2 C7 5.5(7) . .
C7 C2 C3 C4 -1.4(10) . .
C1 C2 C3 C4 -176.1(6) . .
C2 C3 C4 C5 1.7(10) . .
C3 C4 C5 C6 -0.5(11) . .
C4 C5 C6 C7 -1.2(10) . .
C5 C6 C7 C2 1.5(9) . .
C5 C6 C7 C8 175.8(6) . .
C3 C2 C7 C6 -0.2(9) . .
C1 C2 C7 C6 175.7(5) . .
C3 C2 C7 C8 -175.8(6) . .
C1 C2 C7 C8 0.0(6) . .
C1 N1 C8 N2 -156.3(5) . .
B1 N1 C8 N2 12.5(8) . .
C1 N1 C8 C7 9.7(6) . .
B1 N1 C8 C7 178.4(5) . .
C9 N2 C8 N1 10.5(8) . .
C9 N2 C8 C7 -152.1(6) . .
C6 C7 C8 N1 179.5(6) . .
C2 C7 C8 N1 -5.6(6) . .
C6 C7 C8 N2 -15.9(10) . .
C2 C7 C8 N2 159.0(5) . .
C8 N2 C9 N3 -9.9(8) . .
C8 N2 C9 C10 155.1(6) . .
C16 N3 C9 N2 156.0(5) . .
B1 N3 C9 N2 -13.7(9) . .
C16 N3 C9 C10 -12.1(6) . .
B1 N3 C9 C10 178.3(5) . .
N2 C9 C10 C11 16.3(11) . .
N3 C9 C10 C11 -176.8(6) . .
N2 C9 C10 C15 -160.1(6) . .
N3 C9 C10 C15 6.8(6) . .
C15 C10 C11 C12 -1.7(9) . .
C9 C10 C11 C12 -177.8(6) . .
C10 C11 C12 C13 1.8(9) . .
C11 C12 C13 C14 0.4(10) . .
C12 C13 C14 C15 -2.5(10) . .
C13 C14 C15 C10 2.5(9) . .
C13 C14 C15 C16 177.8(6) . .
C11 C10 C15 C14 -0.4(9) . .
C9 C10 C15 C14 176.5(5) . .
C11 C10 C15 C16 -176.8(5) . .
C9 C10 C15 C16 0.1(6) . .
C17 N4 C16 N3 8.6(8) . .
C17 N4 C16 C15 -154.5(6) . .
C9 N3 C16 N4 -154.5(5) . .
B1 N3 C16 N4 15.2(8) . .
C9 N3 C16 C15 12.1(6) . .
B1 N3 C16 C15 -178.2(5) . .
C14 C15 C16 N4 -17.4(11) . .
C10 C15 C16 N4 158.4(6) . .
C14 C15 C16 N3 177.2(6) . .
C10 C15 C16 N3 -7.0(6) . .
C16 N4 C17 N5 -10.0(8) . .
C16 N4 C17 C18 152.9(6) . .
C24 N5 C17 N4 156.6(5) . .
B1 N5 C17 N4 -12.2(8) . .
C24 N5 C17 C18 -9.7(6) . .
B1 N5 C17 C18 -178.5(5) . .
N4 C17 C18 C19 12.8(10) . .
N5 C17 C18 C19 177.7(6) . .
N4 C17 C18 C23 -160.5(5) . .
N5 C17 C18 C23 4.4(6) . .
C23 C18 C19 C20 -2.6(9) . .
C17 C18 C19 C20 -175.1(6) . .
C18 C19 C20 C21 1.1(9) . .
C19 C20 C21 C22 1.9(11) . .
C20 C21 C22 C23 -3.2(10) . .
C21 C22 C23 C18 1.6(10) . .
C21 C22 C23 C24 173.4(6) . .
C19 C18 C23 C22 1.3(9) . .
C17 C18 C23 C22 175.5(6) . .
C19 C18 C23 C24 -172.4(5) . .
C17 C18 C23 C24 1.9(7) . .
C1 N6 C24 N5 9.5(9) . .
C1 N6 C24 C23 -152.9(6) . .
C17 N5 C24 N6 -155.2(5) . .
B1 N5 C24 N6 13.8(9) . .
C17 N5 C24 C23 10.8(6) . .
B1 N5 C24 C23 179.8(5) . .
C22 C23 C24 N6 -15.2(11) . .
C18 C23 C24 N6 157.3(6) . .
C22 C23 C24 N5 -180.0(7) . .
C18 C23 C24 N5 -7.4(7) . .
C31 C27 C28 C29 1.1(7) . .
C26 C27 C28 C29 178.7(5) . .
Fe1 C27 C28 C29 60.4(4) . .
C31 C27 C28 Fe1 -59.4(4) . .
C26 C27 C28 Fe1 118.3(5) . .
C27 C28 C29 C30 -0.9(7) . .
Fe1 C28 C29 C30 58.5(4) . .
C27 C28 C29 Fe1 -59.4(4) . .
C28 C29 C30 C31 0.4(7) . .
Fe1 C29 C30 C31 59.0(4) . .
C28 C29 C30 Fe1 -58.6(4) . .
C29 C30 C31 C27 0.3(7) . .
Fe1 C30 C31 C27 59.6(4) . .
C29 C30 C31 Fe1 -59.3(4) . .
C26 C27 C31 C30 -178.4(5) . .
C28 C27 C31 C30 -0.8(6) . .
Fe1 C27 C31 C30 -59.9(4) . .
C26 C27 C31 Fe1 -118.6(6) . .
C28 C27 C31 Fe1 59.1(4) . .
C36 C32 C33 C34 -0.8(8) . .
Fe1 C32 C33 C34 59.3(5) . .
C36 C32 C33 Fe1 -60.2(5) . .
C32 C33 C34 C35 0.3(8) . .
Fe1 C33 C34 C35 59.8(5) . .
C32 C33 C34 Fe1 -59.5(5) . .
C33 C34 C35 C36 0.4(9) . .
Fe1 C34 C35 C36 60.6(6) . .
C33 C34 C35 Fe1 -60.2(5) . .
C33 C32 C36 C35 1.0(9) . .
Fe1 C32 C36 C35 -58.9(6) . .
C33 C32 C36 Fe1 60.0(5) . .
C34 C35 C36 C32 -0.9(10) . .
Fe1 C35 C36 C32 60.0(6) . .
C34 C35 C36 Fe1 -60.9(6) . .
C16 N3 B1 N1 -138.2(5) . .
C9 N3 B1 N1 30.5(7) . .
C16 N3 B1 N5 -31.2(7) . .
C9 N3 B1 N5 137.4(5) . .
C16 N3 B1 C25 93.9(6) . .
C9 N3 B1 C25 -97.4(6) . .
C8 N1 B1 N3 -30.2(7) . .
C1 N1 B1 N3 137.6(5) . .
C8 N1 B1 N5 -136.6(5) . .
C1 N1 B1 N5 31.2(6) . .
C8 N1 B1 C25 97.2(6) . .
C1 N1 B1 C25 -95.1(7) . .
C24 N5 B1 N3 -137.7(5) . .
C17 N5 B1 N3 30.1(7) . .
C24 N5 B1 N1 -31.3(6) . .
C17 N5 B1 N1 136.4(5) . .
C24 N5 B1 C25 96.3(6) . .
C17 N5 B1 C25 -95.9(6) . .
C60 N12 C37 N7 -7.7(9) . .
C60 N12 C37 C38 152.4(6) . .
C44 N7 C37 N12 153.6(6) . .
B2 N7 C37 N12 -14.2(9) . .
C44 N7 C37 C38 -10.3(7) . .
B2 N7 C37 C38 -178.1(5) . .
N12 C37 C38 C39 17.3(11) . .
N7 C37 C38 C39 179.9(6) . .
N12 C37 C38 C43 -155.8(6) . .
N7 C37 C38 C43 6.9(6) . .
C43 C38 C39 C40 -1.1(9) . .
C37 C38 C39 C40 -173.3(6) . .
C38 C39 C40 C41 1.7(9) . .
C39 C40 C41 C42 -0.9(10) . .
C40 C41 C42 C43 -0.6(9) . .
C41 C42 C43 C38 1.3(9) . .
C41 C42 C43 C44 174.9(6) . .
C39 C38 C43 C42 -0.4(9) . .
C37 C38 C43 C42 173.5(5) . .
C39 C38 C43 C44 -175.5(5) . .
C37 C38 C43 C44 -1.6(6) . .
C45 N8 C44 N7 10.2(9) . .
C45 N8 C44 C43 -152.0(6) . .
C37 N7 C44 N8 -156.5(6) . .
B2 N7 C44 N8 11.3(9) . .
C37 N7 C44 C43 9.3(6) . .
B2 N7 C44 C43 177.2(5) . .
C42 C43 C44 N8 -14.1(11) . .
C38 C43 C44 N8 160.1(6) . .
C42 C43 C44 N7 -178.6(6) . .
C38 C43 C44 N7 -4.4(6) . .
C44 N8 C45 N9 -8.1(9) . .
C44 N8 C45 C46 157.4(6) . .
C52 N9 C45 N8 156.2(6) . .
B2 N9 C45 N8 -15.7(9) . .
C52 N9 C45 C46 -12.3(7) . .
B2 N9 C45 C46 175.7(6) . .
N8 C45 C46 C47 18.9(12) . .
N9 C45 C46 C47 -173.9(7) . .
N8 C45 C46 C51 -159.6(6) . .
N9 C45 C46 C51 7.6(7) . .
C51 C46 C47 C48 -1.5(9) . .
C45 C46 C47 C48 -179.8(7) . .
C46 C47 C48 C49 3.2(10) . .
C47 C48 C49 C50 -1.1(10) . .
C48 C49 C50 C51 -2.7(9) . .
C49 C50 C51 C46 4.4(9) . .
C49 C50 C51 C52 -179.4(6) . .
C47 C46 C51 C50 -2.4(9) . .
C45 C46 C51 C50 176.4(5) . .
C47 C46 C51 C52 -179.4(6) . .
C45 C46 C51 C52 -0.6(7) . .
C53 N10 C52 N9 8.2(8) . .
C53 N10 C52 C51 -156.3(6) . .
C45 N9 C52 N10 -156.2(6) . .
B2 N9 C52 N10 15.8(9) . .
C45 N9 C52 C51 11.8(7) . .
B2 N9 C52 C51 -176.2(6) . .
C50 C51 C52 N10 -16.5(12) . .
C46 C51 C52 N10 160.0(6) . .
C50 C51 C52 N9 177.1(6) . .
C46 C51 C52 N9 -6.4(7) . .
C52 N10 C53 N11 -11.4(8) . .
C52 N10 C53 C54 153.4(6) . .
C60 N11 C53 N10 155.9(5) . .
B2 N11 C53 N10 -9.0(9) . .
C60 N11 C53 C54 -11.9(7) . .
B2 N11 C53 C54 -176.8(5) . .
N10 C53 C54 C55 13.9(11) . .
N11 C53 C54 C55 -179.3(6) . .
N10 C53 C54 C59 -159.5(6) . .
N11 C53 C54 C59 7.2(6) . .
C59 C54 C55 C56 -3.4(9) . .
C53 C54 C55 C56 -176.2(6) . .
C54 C55 C56 C57 2.6(9) . .
C55 C56 C57 C58 0.3(10) . .
C56 C57 C58 C59 -2.5(9) . .
C57 C58 C59 C54 1.7(9) . .
C57 C58 C59 C60 176.8(6) . .
C55 C54 C59 C58 1.3(9) . .
C53 C54 C59 C58 175.7(5) . .
C55 C54 C59 C60 -175.0(5) . .
C53 C54 C59 C60 -0.6(6) . .
C37 N12 C60 N11 9.1(9) . .
C37 N12 C60 C59 -152.5(6) . .
C53 N11 C60 N12 -153.9(5) . .
B2 N11 C60 N12 10.9(9) . .
C53 N11 C60 C59 11.5(6) . .
B2 N11 C60 C59 176.2(5) . .
C58 C59 C60 N12 -17.9(11) . .
C54 C59 C60 N12 157.7(6) . .
C58 C59 C60 N11 178.1(6) . .
C54 C59 C60 N11 -6.3(6) . .
C45 N9 B2 N7 31.8(8) . .
C52 N9 B2 N7 -139.3(6) . .
C45 N9 B2 N11 140.2(5) . .
C52 N9 B2 N11 -31.0(8) . .
C45 N9 B2 C61A -93.5(10) . .
C52 N9 B2 C61A 95.4(10) . .
C45 N9 B2 C61B -94.7(12) . .
C52 N9 B2 C61B 94.2(12) . .
C44 N7 B2 N9 -29.3(7) . .
C37 N7 B2 N9 137.4(6) . .
C44 N7 B2 N11 -137.8(5) . .
C37 N7 B2 N11 28.9(7) . .
C44 N7 B2 C61A 102.7(8) . .
C37 N7 B2 C61A -90.6(9) . .
C44 N7 B2 C61B 84.4(12) . .
C37 N7 B2 C61B -108.9(12) . .
C53 N11 B2 N9 27.6(7) . .
C60 N11 B2 N9 -135.6(6) . .
C53 N11 B2 N7 135.8(5) . .
C60 N11 B2 N7 -27.4(7) . .
C53 N11 B2 C61A -105.1(8) . .
C60 N11 B2 C61A 91.7(8) . .
C53 N11 B2 C61B -85.7(10) . .
C60 N11 B2 C61B 111.0(10) . .
C62A C63A C64A C65A 177.6(10) . .
C67A C63A C64A C65A 0.0 . .
Fe2A C63A C64A C65A -61.5(4) . .
C62A C63A C64A Fe2A -120.8(10) . .
C67A C63A C64A Fe2A 61.5(4) . .
C63A C64A C65A C66A 0.0 . .
Fe2A C64A C65A C66A -60.5(4) . .
C63A C64A C65A Fe2A 60.5(4) . .
C64A C65A C66A C67A 0.0 . .
Fe2A C65A C66A C67A -58.7(3) . .
C64A C65A C66A Fe2A 58.7(3) . .
C62A C63A C67A C66A -177.8(10) . .
C64A C63A C67A C66A 0.0 . .
Fe2A C63A C67A C66A 60.3(3) . .
C62A C63A C67A Fe2A 122.0(9) . .
C64A C63A C67A Fe2A -60.3(3) . .
C65A C66A C67A C63A 0.0 . .
Fe2A C66A C67A C63A -58.6(4) . .
C65A C66A C67A Fe2A 58.6(4) . .
C72A C68A C69A C70A 1.0(14) . .
Fe2A C68A C69A C70A 62.0(9) . .
C72A C68A C69A Fe2A -61.0(8) . .
C68A C69A C70A C71A -1.8(14) . .
Fe2A C69A C70A C71A 58.0(9) . .
C68A C69A C70A Fe2A -59.8(8) . .
C69A C70A C71A C72A 2.0(14) . .
Fe2A C70A C71A C72A 60.0(9) . .
C69A C70A C71A Fe2A -58.1(9) . .
C69A C68A C72A C71A 0.3(13) . .
Fe2A C68A C72A C71A -59.2(8) . .
C69A C68A C72A Fe2A 59.5(7) . .
C70A C71A C72A C68A -1.4(14) . .
Fe2A C71A C72A C68A 59.1(8) . .
C70A C71A C72A Fe2A -60.5(9) . .
C67B C63B C64B C65B 0.0 . .
C62B C63B C64B C65B 177.0(13) . .
Fe2B C63B C64B C65B 57.3(4) . .
C67B C63B C64B Fe2B -57.3(4) . .
C62B C63B C64B Fe2B 119.6(12) . .
C63B C64B C65B C66B 0.0 . .
Fe2B C64B C65B C66B 56.0(5) . .
C63B C64B C65B Fe2B -56.0(5) . .
C64B C65B C66B C67B 0.0 . .
Fe2B C65B C66B C67B 57.8(4) . .
C64B C65B C66B Fe2B -57.8(4) . .
C64B C63B C67B C66B 0.0 . .
C62B C63B C67B C66B -177.0(13) . .
Fe2B C63B C67B C66B -60.0(4) . .
C64B C63B C67B Fe2B 60.0(4) . .
C62B C63B C67B Fe2B -117.0(12) . .
C65B C66B C67B C63B 0.0 . .
Fe2B C66B C67B C63B 60.2(5) . .
C65B C66B C67B Fe2B -60.2(5) . .
C72B C68B C69B C70B 3(2) . .
C72B C68B C69B C70B 94.6(17) 2_565 .
C71B C68B C69B C70B 118.3(15) 2_565 .
Fe2B C68B C69B C70B -58.8(13) . .
C72B C68B C69B C72B -91.9(15) . 2_565
C71B C68B C69B C72B 23.6(11) 2_565 2_565
Fe2B C68B C69B C72B -153.5(12) . 2_565
C72B C68B C69B Fe2B 61.6(12) . .
C72B C68B C69B Fe2B 153.5(12) 2_565 .
C71B C68B C69B Fe2B 177.1(12) 2_565 .
C68B C69B C70B C71B -2(2) . .
C72B C69B C70B C71B 68.8(17) 2_565 .
Fe2B C69B C70B C71B -61.1(13) . .
C68B C69B C70B Fe2B 58.6(13) . .
C72B C69B C70B Fe2B 129.9(12) 2_565 .
C69B C70B C71B C72B 1(2) . .
Fe2B C70B C71B C72B -59.6(13) . .
C69B C70B C71B C68B -60.0(15) . 2_565
Fe2B C70B C71B C68B -121.0(10) . 2_565
C69B C70B C71B Fe2B 61.0(13) . .
C70B C71B C72B C68B 0(2) . .
C68B C71B C72B C68B 75.0(15) 2_565 .
Fe2B C71B C72B C68B -57.6(12) . .
C70B C71B C72B C69B -101.0(18) . 2_565
C68B C71B C72B C69B -26.3(12) 2_565 2_565
Fe2B C71B C72B C69B -159.0(15) . 2_565
C70B C71B C72B C68B -74.6(15) . 2_565
Fe2B C71B C72B C68B -132.6(11) . 2_565
C70B C71B C72B Fe2B 58.0(13) . .
C68B C71B C72B Fe2B 132.6(11) 2_565 .
C69B C68B C72B C71B -2(2) . .
C72B C68B C72B C71B -69.3(14) 2_565 .
C71B C68B C72B C71B -111.0(14) 2_565 .
Fe2B C68B C72B C71B 58.5(13) . .
C69B C68B C72B C69B 110.5(14) . 2_565
C72B C68B C72B C69B 43.1(10) 2_565 2_565
C71B C68B C72B C69B 1.4(15) 2_565 2_565
Fe2B C68B C72B C69B 170.9(11) . 2_565
C69B C68B C72B C68B 67.4(14) . 2_565
C72B C68B C72B C68B 0.002(2) 2_565 2_565
C71B C68B C72B C68B -41.7(10) 2_565 2_565
Fe2B C68B C72B C68B 127.8(11) . 2_565
C69B C68B C72B Fe2B -60.4(12) . .
C72B C68B C72B Fe2B -127.8(11) 2_565 .
C71B C68B C72B Fe2B -169.5(13) 2_565 .
